data_7112034
loop_
_publ_author_name
'Prisca K. Eckert'
'Barbara Schnura'
'Carsten Strohmann'

_publ_section_title
;
 Unexpected structural motifs in diamine coordination compounds with
 allyllithium
;
_journal_name_full Chem.Commun.
_journal_page_first 2532
_journal_paper_doi 10.1039/c3cc48873j
_journal_volume 50
_journal_year 2014
_chemical_absolute_configuration syn
_chemical_formula_moiety 'C29 H63 Li3 N4'
_chemical_formula_sum 'C29 H63 Li3 N4'
_chemical_formula_weight 488.65
_chemical_name_systematic
;
?
;
_space_group_IT_number 14
_symmetry_cell_setting monoclinic
_symmetry_space_group_name_Hall '-P 2yn'
_symmetry_space_group_name_H-M 'P 1 21/n 1'
_atom_sites_solution_hydrogens geom
_atom_sites_solution_primary direct
_atom_sites_solution_secondary difmap
_audit_creation_method SHELXL-97
_cell_angle_alpha 90.00
_cell_angle_beta 92.561(4)
_cell_angle_gamma 90.00
_cell_formula_units_Z 4
_cell_length_a 12.0087(6)
_cell_length_b 14.0310(6)
_cell_length_c 20.1060(8)
_cell_measurement_reflns_used 6623
_cell_measurement_temperature 173(2)
_cell_measurement_theta_max 26.00
_cell_measurement_theta_min 2.23
_cell_volume 3384.4(3)
_computing_cell_refinement
;
CrysAlisPro, Oxford Diffraction Ltd.,
Version 1.171.33.55 (release 05-01-2010 CrysAlis171 .NET)
(compiled Jan 5 2010,16:28:46)
;
_computing_data_collection
;
CrysAlisPro, Oxford Diffraction Ltd.,
Version 1.171.33.55 (release 05-01-2010 CrysAlis171 .NET)
(compiled Jan 5 2010,16:28:46)
;
_computing_data_reduction
;
CrysAlisPro, Oxford Diffraction Ltd.,
Version 1.171.33.55 (release 05-01-2010 CrysAlis171 .NET)
(compiled Jan 5 2010,16:28:46)
;
_computing_structure_refinement 'SHELXL-97 (Sheldrick, 1997)'
_computing_structure_solution 'SHELXS-97 (Sheldrick, 1990)'
_diffrn_ambient_temperature 173(2)
_diffrn_measured_fraction_theta_full 0.994
_diffrn_measured_fraction_theta_max 0.994
_diffrn_measurement_device_type 'Xcalibur, Sapphire3'
_diffrn_measurement_method '\w scans'
_diffrn_radiation_monochromator graphite
_diffrn_radiation_source 'fine-focus sealed tube'
_diffrn_radiation_type MoK\a
_diffrn_radiation_wavelength 0.71073
_diffrn_reflns_av_R_equivalents 0.0408
_diffrn_reflns_av_sigmaI/netI 0.0582
_diffrn_reflns_limit_h_max 14
_diffrn_reflns_limit_h_min -14
_diffrn_reflns_limit_k_max 17
_diffrn_reflns_limit_k_min -17
_diffrn_reflns_limit_l_max 24
_diffrn_reflns_limit_l_min -24
_diffrn_reflns_number 35288
_diffrn_reflns_theta_full 26.00
_diffrn_reflns_theta_max 26.00
_diffrn_reflns_theta_min 2.23
_exptl_absorpt_coefficient_mu 0.054
_exptl_absorpt_correction_T_max 0.9893
_exptl_absorpt_correction_T_min 0.9839
_exptl_absorpt_correction_type multi-scan
_exptl_absorpt_process_details
;
CrysAlisPro, Oxford Diffraction Ltd.,
Version 1.171.33.55 (release 05-01-2010 CrysAlis171 .NET)
(compiled Jan 5 2010,16:28:46)
Empirical absorption correction using spherical harmonics,
implemented in SCALE3 ABSPACK scaling algorithm.
;
_exptl_crystal_colour colourless
_exptl_crystal_density_diffrn 0.959
_exptl_crystal_density_method 'not measured'
_exptl_crystal_description blocks
_exptl_crystal_F_000 1096
_exptl_crystal_size_max 0.30
_exptl_crystal_size_mid 0.20
_exptl_crystal_size_min 0.20
_refine_diff_density_max 0.222
_refine_diff_density_min -0.182
_refine_diff_density_rms 0.030
_refine_ls_extinction_method none
_refine_ls_goodness_of_fit_ref 1.051
_refine_ls_hydrogen_treatment mixed
_refine_ls_matrix_type full
_refine_ls_number_parameters 365
_refine_ls_number_reflns 6623
_refine_ls_number_restraints 0
_refine_ls_restrained_S_all 1.051
_refine_ls_R_factor_all 0.0815
_refine_ls_R_factor_gt 0.0446
_refine_ls_shift/su_max 0.020
_refine_ls_shift/su_mean 0.002
_refine_ls_structure_factor_coef Fsqd
_refine_ls_weighting_details 'calc w=1/[\s^2^(Fo^2^)+(0.0450P)^2^+0.0000P] where P=(Fo^2^+2Fc^2^)/3'
_refine_ls_weighting_scheme calc
_refine_ls_wR_factor_gt 0.1007
_refine_ls_wR_factor_ref 0.1056
_reflns_number_gt 3791
_reflns_number_total 6623
_reflns_threshold_expression >2sigma(I)
_cod_data_source_file c3cc48873j.txt
_cod_data_source_block 0485
_cod_original_sg_symbol_H-M 'P 21/n'
_cod_database_code 7112034

loop_
_symmetry_equiv_pos_as_xyz
'x, y, z'
'-x+1/2, y+1/2, -z+1/2'
'-x, -y, -z'
'x-1/2, -y-1/2, z-1/2'

loop_
_atom_site_label
_atom_site_type_symbol
_atom_site_fract_x
_atom_site_fract_y
_atom_site_fract_z
_atom_site_U_iso_or_equiv
_atom_site_adp_type
_atom_site_occupancy
_atom_site_symmetry_multiplicity
_atom_site_calc_flag
_atom_site_refinement_flags
C1 C 0.22179(17) 0.51089(11) 0.24877(7) 0.0517(5) Uani 1 1 d .
H1A H 0.1792 0.5668 0.2620 0.078 Uiso 1 1 calc R
H1B H 0.3015 0.5262 0.2509 0.078 Uiso 1 1 calc R
H1C H 0.2078 0.4579 0.2790 0.078 Uiso 1 1 calc R
C2 C 0.06582(14) 0.47032(11) 0.17739(8) 0.0469(4) Uani 1 1 d .
H2A H 0.0399 0.4562 0.1315 0.070 Uiso 1 1 calc R
H2B H 0.0299 0.5287 0.1924 0.070 Uiso 1 1 calc R
H2C H 0.0467 0.4173 0.2064 0.070 Uiso 1 1 calc R
C3 C 0.24163(12) 0.39476(10) 0.15711(7) 0.0315(4) Uani 1 1 d .
H3 H 0.1995 0.3405 0.1762 0.038 Uiso 1 1 calc R
C4 C 0.36219(13) 0.38266(10) 0.18204(7) 0.0412(4) Uani 1 1 d .
H4A H 0.3668 0.3854 0.2313 0.049 Uiso 1 1 calc R
H4B H 0.4078 0.4353 0.1649 0.049 Uiso 1 1 calc R
C5 C 0.40776(15) 0.28718(11) 0.15874(8) 0.0505(5) Uani 1 1 d .
H5A H 0.4865 0.2808 0.1749 0.061 Uiso 1 1 calc R
H5B H 0.3649 0.2348 0.1784 0.061 Uiso 1 1 calc R
C6 C 0.40094(14) 0.27788(11) 0.08356(8) 0.0475(5) Uani 1 1 d .
H6A H 0.4249 0.2131 0.0709 0.057 Uiso 1 1 calc R
H6B H 0.4522 0.3244 0.0640 0.057 Uiso 1 1 calc R
C7 C 0.28241(13) 0.29566(10) 0.05581(7) 0.0387(4) Uani 1 1 d .
H7A H 0.2360 0.2401 0.0669 0.046 Uiso 1 1 calc R
H7B H 0.2839 0.2992 0.0067 0.046 Uiso 1 1 calc R
C8 C 0.22579(12) 0.38600(9) 0.08089(6) 0.0293(4) Uani 1 1 d .
H8 H 0.1442 0.3748 0.0724 0.035 Uiso 1 1 calc R
C9 C 0.17418(14) 0.48636(11) -0.01407(7) 0.0415(4) Uani 1 1 d .
H9A H 0.1889 0.4352 -0.0457 0.062 Uiso 1 1 calc R
H9B H 0.1867 0.5482 -0.0351 0.062 Uiso 1 1 calc R
H9C H 0.0967 0.4823 -0.0009 0.062 Uiso 1 1 calc R
C10 C 0.36369(14) 0.48938(10) 0.02442(8) 0.0422(4) Uani 1 1 d .
H10A H 0.4156 0.4834 0.0632 0.063 Uiso 1 1 calc R
H10B H 0.3712 0.5528 0.0047 0.063 Uiso 1 1 calc R
H10C H 0.3808 0.4407 -0.0085 0.063 Uiso 1 1 calc R
C11 C 0.04912(15) 0.73267(12) 0.14738(8) 0.0539(5) Uani 1 1 d .
H11A H 0.0663 0.8010 0.1482 0.081 Uiso 1 1 calc R
H11B H 0.0879 0.7013 0.1853 0.081 Uiso 1 1 calc R
H11C H -0.0315 0.7236 0.1502 0.081 Uiso 1 1 calc R
C12 C 0.08751(13) 0.68929(11) 0.08267(7) 0.0365(4) Uani 1 1 d .
C13 C 0.01462(13) 0.72981(11) 0.02510(8) 0.0465(5) Uani 1 1 d .
H13A H -0.0641 0.7232 0.0352 0.070 Uiso 1 1 calc R
H13B H 0.0290 0.6949 -0.0158 0.070 Uiso 1 1 calc R
H13C H 0.0323 0.7974 0.0191 0.070 Uiso 1 1 calc R
C14 C 0.36077(16) 0.75381(11) 0.19203(8) 0.0566(5) Uani 1 1 d .
H14A H 0.4292 0.7633 0.2196 0.085 Uiso 1 1 calc R
H14B H 0.3007 0.7331 0.2202 0.085 Uiso 1 1 calc R
H14C H 0.3396 0.8139 0.1700 0.085 Uiso 1 1 calc R
C15 C 0.38055(13) 0.67781(10) 0.13955(7) 0.0332(4) Uani 1 1 d .
C16 C 0.49038(14) 0.69981(11) 0.10762(8) 0.0490(5) Uani 1 1 d .
H16A H 0.4828 0.7588 0.0817 0.073 Uiso 1 1 calc R
H16B H 0.5096 0.6472 0.0782 0.073 Uiso 1 1 calc R
H16C H 0.5494 0.7076 0.1424 0.073 Uiso 1 1 calc R
C17 C 0.26008(18) 0.90205(12) 0.03111(8) 0.0427(4) Uani 1 1 d .
H17A H 0.2938(13) 0.9525(11) 0.0605(7) 0.048(5) Uiso 1 1 d .
C18 C 0.32467(16) 0.84508(12) -0.00767(8) 0.0417(4) Uani 1 1 d .
C19 C 0.29233(18) 0.77437(12) -0.05188(9) 0.0449(4) Uani 1 1 d .
H19A H 0.3465(15) 0.7348(11) -0.0759(8) 0.065(5) Uiso 1 1 d .
C20 C -0.00233(15) 0.98299(11) -0.09813(8) 0.0478(4) Uani 1 1 d .
H20A H 0.0345 1.0409 -0.0810 0.072 Uiso 1 1 calc R
H20B H -0.0257 0.9440 -0.0608 0.072 Uiso 1 1 calc R
H20C H -0.0678 1.0005 -0.1263 0.072 Uiso 1 1 calc R
C21 C 0.01864(15) 0.83864(12) -0.15675(9) 0.0575(5) Uani 1 1 d .
H21A H -0.0436 0.8524 -0.1885 0.086 Uiso 1 1 calc R
H21B H -0.0097 0.8080 -0.1171 0.086 Uiso 1 1 calc R
H21C H 0.0716 0.7959 -0.1775 0.086 Uiso 1 1 calc R
C22 C 0.10820(14) 0.98502(11) -0.19579(7) 0.0418(4) Uani 1 1 d .
H22 H 0.0381 1.0134 -0.2159 0.050 Uiso 1 1 calc R
C23 C 0.15851(17) 0.92571(14) -0.24986(8) 0.0670(6) Uani 1 1 d .
H23A H 0.1062 0.8742 -0.2638 0.080 Uiso 1 1 calc R
H23B H 0.2286 0.8959 -0.2323 0.080 Uiso 1 1 calc R
C24 C 0.1825(2) 0.98808(19) -0.30957(9) 0.0928(8) Uani 1 1 d .
H24A H 0.2165 0.9485 -0.3440 0.111 Uiso 1 1 calc R
H24B H 0.1113 1.0137 -0.3288 0.111 Uiso 1 1 calc R
C25 C 0.25983(18) 1.07015(17) -0.29143(9) 0.0811(7) Uani 1 1 d .
H25A H 0.2659 1.1125 -0.3305 0.097 Uiso 1 1 calc R
H25B H 0.3351 1.0450 -0.2794 0.097 Uiso 1 1 calc R
C26 C 0.21811(17) 1.12718(14) -0.23362(9) 0.0696(6) Uani 1 1 d .
H26A H 0.1536 1.1659 -0.2500 0.083 Uiso 1 1 calc R
H26B H 0.2777 1.1719 -0.2182 0.083 Uiso 1 1 calc R
C27 C 0.18262(14) 1.06854(11) -0.17351(8) 0.0437(4) Uani 1 1 d .
H27 H 0.1333 1.1118 -0.1485 0.052 Uiso 1 1 calc R
C28 C 0.38024(16) 1.01683(14) -0.15065(10) 0.0669(6) Uani 1 1 d .
H28A H 0.4083 1.0726 -0.1740 0.100 Uiso 1 1 calc R
H28B H 0.3719 0.9633 -0.1818 0.100 Uiso 1 1 calc R
H28C H 0.4330 0.9995 -0.1141 0.100 Uiso 1 1 calc R
C29 C 0.28912(18) 1.11492(12) -0.07338(9) 0.0708(6) Uani 1 1 d .
H29A H 0.3476 1.0956 -0.0406 0.106 Uiso 1 1 calc R
H29B H 0.2193 1.1251 -0.0510 0.106 Uiso 1 1 calc R
H29C H 0.3112 1.1742 -0.0950 0.106 Uiso 1 1 calc R
H12 H 0.0681(12) 0.6249(10) 0.0836(6) 0.037(4) Uiso 1 1 d .
H15 H 0.3926(11) 0.6196(9) 0.1646(6) 0.031(4) Uiso 1 1 d .
H18 H 0.4037(14) 0.8585(10) -0.0073(7) 0.045(5) Uiso 1 1 d .
H17B H 0.1822(14) 0.8921(10) 0.0350(7) 0.044(5) Uiso 1 1 d .
H19B H 0.2184(14) 0.7501(10) -0.0569(7) 0.047(5) Uiso 1 1 d .
Li1 Li 0.2289(2) 0.59072(16) 0.11128(11) 0.0333(6) Uani 1 1 d .
Li2 Li 0.2566(2) 0.74311(16) 0.07047(12) 0.0405(7) Uani 1 1 d .
Li3 Li 0.2197(2) 0.91726(17) -0.08010(12) 0.0409(7) Uani 1 1 d .
N1 N 0.18687(11) 0.48346(8) 0.18002(5) 0.0334(3) Uani 1 1 d .
N2 N 0.24956(10) 0.47634(8) 0.04520(5) 0.0291(3) Uani 1 1 d .
N3 N 0.07547(11) 0.92855(8) -0.13741(6) 0.0363(3) Uani 1 1 d .
N4 N 0.27307(12) 1.03920(9) -0.12417(6) 0.0451(4) Uani 1 1 d .

loop_
_atom_site_aniso_label
_atom_site_aniso_U_11
_atom_site_aniso_U_22
_atom_site_aniso_U_33
_atom_site_aniso_U_23
_atom_site_aniso_U_13
_atom_site_aniso_U_12
C1 0.0853(15) 0.0404(10) 0.0301(9) -0.0023(7) 0.0105(9) -0.0007(9)
C2 0.0432(12) 0.0412(9) 0.0581(11) 0.0071(8) 0.0216(9) 0.0034(8)
C3 0.0345(10) 0.0283(8) 0.0319(8) 0.0018(6) 0.0023(7) -0.0033(7)
C4 0.0436(11) 0.0431(9) 0.0360(9) 0.0014(7) -0.0089(8) 0.0013(8)
C5 0.0445(12) 0.0482(10) 0.0574(11) 0.0029(8) -0.0137(9) 0.0118(8)
C6 0.0433(11) 0.0420(10) 0.0570(11) -0.0054(8) 0.0014(9) 0.0153(8)
C7 0.0415(11) 0.0335(9) 0.0406(9) -0.0061(7) -0.0018(8) 0.0020(7)
C8 0.0253(9) 0.0282(8) 0.0340(8) -0.0020(7) -0.0019(7) -0.0026(6)
C9 0.0473(11) 0.0463(10) 0.0306(9) 0.0012(7) -0.0023(8) 0.0025(8)
C10 0.0378(11) 0.0435(10) 0.0464(10) -0.0011(8) 0.0130(8) -0.0035(8)
C11 0.0569(13) 0.0500(10) 0.0550(11) -0.0004(9) 0.0051(9) 0.0128(9)
C12 0.0374(10) 0.0271(9) 0.0447(10) 0.0024(7) -0.0025(8) 0.0021(7)
C13 0.0360(11) 0.0418(9) 0.0609(11) 0.0060(8) -0.0087(8) -0.0042(8)
C14 0.0781(15) 0.0455(10) 0.0443(10) -0.0084(8) -0.0190(10) 0.0093(9)
C15 0.0396(10) 0.0244(8) 0.0350(9) 0.0005(7) -0.0046(8) -0.0004(7)
C16 0.0391(11) 0.0523(10) 0.0543(11) 0.0088(8) -0.0117(9) -0.0119(8)
C17 0.0464(13) 0.0419(10) 0.0393(10) 0.0065(8) -0.0036(9) -0.0048(9)
C18 0.0302(11) 0.0496(11) 0.0446(10) 0.0208(9) -0.0045(9) -0.0022(9)
C19 0.0390(12) 0.0439(11) 0.0519(11) 0.0040(9) 0.0044(10) 0.0074(10)
C20 0.0481(12) 0.0549(11) 0.0413(10) 0.0052(8) 0.0108(9) 0.0056(9)
C21 0.0560(13) 0.0575(12) 0.0574(11) -0.0063(9) -0.0146(10) -0.0113(9)
C22 0.0341(10) 0.0615(11) 0.0293(9) 0.0034(8) -0.0018(7) 0.0066(8)
C23 0.0579(14) 0.1025(15) 0.0414(11) -0.0253(11) 0.0094(10) -0.0129(12)
C24 0.0640(16) 0.179(3) 0.0361(12) -0.0106(13) 0.0119(11) -0.0179(16)
C25 0.0545(14) 0.145(2) 0.0452(12) 0.0314(13) 0.0128(11) 0.0014(14)
C26 0.0630(15) 0.0868(15) 0.0592(13) 0.0362(11) 0.0051(11) 0.0011(11)
C27 0.0465(11) 0.0462(10) 0.0386(9) 0.0113(8) 0.0039(8) 0.0066(8)
C28 0.0413(13) 0.0876(14) 0.0709(13) 0.0202(11) -0.0080(11) -0.0007(11)
C29 0.1025(18) 0.0508(11) 0.0585(12) -0.0062(9) -0.0021(11) -0.0351(11)
Li1 0.0344(16) 0.0314(13) 0.0343(13) -0.0001(11) 0.0025(11) -0.0006(11)
Li2 0.0423(18) 0.0354(14) 0.0432(15) 0.0078(12) -0.0031(13) -0.0025(12)
Li3 0.0407(17) 0.0377(14) 0.0436(15) 0.0048(12) -0.0057(13) -0.0029(12)
N1 0.0389(9) 0.0314(7) 0.0305(7) 0.0004(5) 0.0071(6) -0.0010(6)
N2 0.0268(8) 0.0325(7) 0.0281(7) 0.0012(5) 0.0014(6) -0.0011(6)
N3 0.0395(9) 0.0387(7) 0.0303(7) -0.0016(6) -0.0018(6) 0.0002(6)
N4 0.0479(10) 0.0463(8) 0.0405(8) 0.0012(6) -0.0043(7) -0.0107(7)

loop_
_atom_type_symbol
_atom_type_description
_atom_type_scat_dispersion_real
_atom_type_scat_dispersion_imag
_atom_type_scat_source
C C 0.0033 0.0016 'International Tables Vol C Tables 4.2.6.8 and 6.1.1.4'
H H 0.0000 0.0000 'International Tables Vol C Tables 4.2.6.8 and 6.1.1.4'
N N 0.0061 0.0033 'International Tables Vol C Tables 4.2.6.8 and 6.1.1.4'
Li Li -0.0003 0.0001 'International Tables Vol C Tables 4.2.6.8 and 6.1.1.4'

loop_
_geom_angle_atom_site_label_1
_geom_angle_atom_site_label_2
_geom_angle_atom_site_label_3
_geom_angle
N1 C1 H1A 109.5
N1 C1 H1B 109.5
H1A C1 H1B 109.5
N1 C1 H1C 109.5
H1A C1 H1C 109.5
H1B C1 H1C 109.5
N1 C2 H2A 109.5
N1 C2 H2B 109.5
H2A C2 H2B 109.5
N1 C2 H2C 109.5
H2A C2 H2C 109.5
H2B C2 H2C 109.5
N1 C3 C4 114.72(11)
N1 C3 C8 109.73(10)
C4 C3 C8 113.11(12)
N1 C3 H3 106.2
C4 C3 H3 106.2
C8 C3 H3 106.2
C3 C4 C5 110.21(12)
C3 C4 H4A 109.6
C5 C4 H4A 109.6
C3 C4 H4B 109.6
C5 C4 H4B 109.6
H4A C4 H4B 108.1
C6 C5 C4 112.15(12)
C6 C5 H5A 109.2
C4 C5 H5A 109.2
C6 C5 H5B 109.2
C4 C5 H5B 109.2
H5A C5 H5B 107.9
C5 C6 C7 111.00(14)
C5 C6 H6A 109.4
C7 C6 H6A 109.4
C5 C6 H6B 109.4
C7 C6 H6B 109.4
H6A C6 H6B 108.0
C6 C7 C8 115.77(11)
C6 C7 H7A 108.3
C8 C7 H7A 108.3
C6 C7 H7B 108.3
C8 C7 H7B 108.3
H7A C7 H7B 107.4
N2 C8 C7 116.57(12)
N2 C8 C3 113.15(10)
C7 C8 C3 110.86(11)
N2 C8 H8 105.0
C7 C8 H8 105.0
C3 C8 H8 105.0
N2 C9 H9A 109.5
N2 C9 H9B 109.5
H9A C9 H9B 109.5
N2 C9 H9C 109.5
H9A C9 H9C 109.5
H9B C9 H9C 109.5
N2 C10 H10A 109.5
N2 C10 H10B 109.5
H10A C10 H10B 109.5
N2 C10 H10C 109.5
H10A C10 H10C 109.5
H10B C10 H10C 109.5
C12 C11 H11A 109.5
C12 C11 H11B 109.5
H11A C11 H11B 109.5
C12 C11 H11C 109.5
H11A C11 H11C 109.5
H11B C11 H11C 109.5
C11 C12 C13 108.21(13)
C11 C12 Li2 105.95(12)
C13 C12 Li2 106.81(12)
C11 C12 Li1 106.33(11)
C13 C12 Li1 145.46(13)
Li2 C12 Li1 63.03(10)
C11 C12 H12 106.5(9)
C13 C12 H12 103.9(8)
Li2 C12 H12 124.7(9)
Li1 C12 H12 65.5(8)
C12 C13 H13A 109.5
C12 C13 H13B 109.5
H13A C13 H13B 109.5
C12 C13 H13C 109.5
H13A C13 H13C 109.5
H13B C13 H13C 109.5
C15 C14 H14A 109.5
C15 C14 H14B 109.5
H14A C14 H14B 109.5
C15 C14 H14C 109.5
H14A C14 H14C 109.5
H14B C14 H14C 109.5
C16 C15 C14 108.31(13)
C16 C15 Li2 102.96(12)
C14 C15 Li2 91.37(11)
C16 C15 Li1 135.31(12)
C14 C15 Li1 113.94(13)
Li2 C15 Li1 63.05(9)
C16 C15 H15 106.2(8)
C14 C15 H15 104.7(8)
Li2 C15 H15 139.9(8)
Li1 C15 H15 76.9(7)
C15 C16 H16A 109.5
C15 C16 H16B 109.5
H16A C16 H16B 109.5
C15 C16 H16C 109.5
H16A C16 H16C 109.5
H16B C16 H16C 109.5
C18 C17 Li3 66.39(11)
C18 C17 Li2 70.22(12)
Li3 C17 Li2 114.23(11)
C18 C17 H17A 121.5(9)
Li3 C17 H17A 125.3(8)
Li2 C17 H17A 119.0(8)
C18 C17 H17B 122.7(9)
Li3 C17 H17B 85.8(9)
Li2 C17 H17B 78.6(8)
H17A C17 H17B 115.6(13)
C19 C18 C17 129.29(19)
C19 C18 Li3 76.16(12)
C17 C18 Li3 77.37(12)
C19 C18 Li2 83.93(13)
C17 C18 Li2 75.45(12)
Li3 C18 Li2 122.89(13)
C19 C18 H18 113.2(9)
C17 C18 H18 117.3(9)
Li3 C18 H18 117.5(8)
Li2 C18 H18 119.6(8)
C18 C19 Li3 67.38(11)
C18 C19 Li2 63.66(11)
Li3 C19 Li2 108.44(12)
C18 C19 H19A 122.9(10)
Li3 C19 H19A 129.0(9)
Li2 C19 H19A 120.8(9)
C18 C19 H19B 124.1(9)
Li3 C19 H19B 86.8(9)
Li2 C19 H19B 81.0(9)
H19A C19 H19B 112.0(13)
N3 C20 H20A 109.5
N3 C20 H20B 109.5
H20A C20 H20B 109.5
N3 C20 H20C 109.5
H20A C20 H20C 109.5
H20B C20 H20C 109.5
N3 C21 H21A 109.5
N3 C21 H21B 109.5
H21A C21 H21B 109.5
N3 C21 H21C 109.5
H21A C21 H21C 109.5
H21B C21 H21C 109.5
N3 C22 C23 113.73(13)
N3 C22 C27 110.46(11)
C23 C22 C27 112.61(15)
N3 C22 H22 106.5
C23 C22 H22 106.5
C27 C22 H22 106.5
C22 C23 C24 110.19(16)
C22 C23 H23A 109.6
C24 C23 H23A 109.6
C22 C23 H23B 109.6
C24 C23 H23B 109.6
H23A C23 H23B 108.1
C25 C24 C23 112.49(15)
C25 C24 H24A 109.1
C23 C24 H24A 109.1
C25 C24 H24B 109.1
C23 C24 H24B 109.1
H24A C24 H24B 107.8
C24 C25 C26 111.48(18)
C24 C25 H25A 109.3
C26 C25 H25A 109.3
C24 C25 H25B 109.3
C26 C25 H25B 109.3
H25A C25 H25B 108.0
C25 C26 C27 115.67(16)
C25 C26 H26A 108.4
C27 C26 H26A 108.4
C25 C26 H26B 108.4
C27 C26 H26B 108.4
H26A C26 H26B 107.4
N4 C27 C22 112.40(12)
N4 C27 C26 116.74(14)
C22 C27 C26 111.02(13)
N4 C27 H27 105.2
C22 C27 H27 105.2
C26 C27 H27 105.2
N4 C28 H28A 109.5
N4 C28 H28B 109.5
H28A C28 H28B 109.5
N4 C28 H28C 109.5
H28A C28 H28C 109.5
H28B C28 H28C 109.5
N4 C29 H29A 109.5
N4 C29 H29B 109.5
H29A C29 H29B 109.5
N4 C29 H29C 109.5
H29A C29 H29C 109.5
H29B C29 H29C 109.5
N2 Li1 N1 84.75(9)
N2 Li1 C15 117.25(13)
N1 Li1 C15 115.83(11)
N2 Li1 C12 114.64(11)
N1 Li1 C12 113.88(13)
C15 Li1 C12 108.98(11)
N2 Li1 Li2 117.17(13)
N1 Li1 Li2 158.02(14)
C15 Li1 Li2 57.34(9)
C12 Li1 Li2 57.34(10)
N2 Li1 H12 98.2(4)
N1 Li1 H12 95.4(4)
C15 Li1 H12 133.4(4)
C12 Li1 H12 24.6(4)
Li2 Li1 H12 80.6(4)
N2 Li1 H15 108.4(3)
N1 Li1 H15 92.6(4)
C15 Li1 H15 24.9(3)
C12 Li1 H15 130.6(3)
Li2 Li1 H15 82.3(4)
H12 Li1 H15 152.8(5)
C15 Li2 C12 113.06(12)
C15 Li2 C18 116.17(13)
C12 Li2 C18 130.53(12)
C15 Li2 Li1 59.61(9)
C12 Li2 Li1 59.63(10)
C18 Li2 Li1 151.10(15)
C15 Li2 C17 125.76(13)
C12 Li2 C17 113.09(13)
C18 Li2 C17 34.33(7)
Li1 Li2 C17 172.55(16)
C15 Li2 C19 122.97(14)
C12 Li2 C19 111.31(11)
C18 Li2 C19 32.41(7)
Li1 Li2 C19 122.14(12)
C17 Li2 C19 60.66(8)
N4 Li3 N3 87.99(10)
N4 Li3 C18 120.37(14)
N3 Li3 C18 151.63(15)
N4 Li3 C19 136.94(16)
N3 Li3 C19 121.38(13)
C18 Li3 C19 36.46(7)
N4 Li3 C17 116.57(12)
N3 Li3 C17 134.34(16)
C18 Li3 C17 36.24(7)
C19 Li3 C17 66.77(9)
C2 N1 C1 107.85(13)
C2 N1 C3 109.56(11)
C1 N1 C3 113.34(11)
C2 N1 Li1 109.33(11)
C1 N1 Li1 111.05(10)
C3 N1 Li1 105.67(11)
C10 N2 C9 107.90(12)
C10 N2 C8 116.49(11)
C9 N2 C8 110.31(10)
C10 N2 Li1 102.90(11)
C9 N2 Li1 110.68(11)
C8 N2 Li1 108.31(10)
C20 N3 C21 106.79(14)
C20 N3 C22 110.24(11)
C21 N3 C22 112.52(12)
C20 N3 Li3 106.35(12)
C21 N3 Li3 116.87(11)
C22 N3 Li3 103.86(12)
C28 N4 C29 108.58(14)
C28 N4 C27 116.52(13)
C29 N4 C27 109.17(13)
C28 N4 Li3 106.19(13)
C29 N4 Li3 109.61(12)
C27 N4 Li3 106.60(12)

loop_
_geom_bond_atom_site_label_1
_geom_bond_atom_site_label_2
_geom_bond_distance
C1 N1 1.4774(17)
C1 H1A 0.9800
C1 H1B 0.9800
C1 H1C 0.9800
C2 N1 1.4639(19)
C2 H2A 0.9800
C2 H2B 0.9800
C2 H2C 0.9800
C3 N1 1.4902(17)
C3 C4 1.5203(19)
C3 C8 1.5407(18)
C3 H3 1.0000
C4 C5 1.529(2)
C4 H4A 0.9900
C4 H4B 0.9900
C5 C6 1.516(2)
C5 H5A 0.9900
C5 H5B 0.9900
C6 C7 1.526(2)
C6 H6A 0.9900
C6 H6B 0.9900
C7 C8 1.5342(19)
C7 H7A 0.9900
C7 H7B 0.9900
C8 N2 1.4905(17)
C8 H8 1.0000
C9 N2 1.4707(16)
C9 H9A 0.9800
C9 H9B 0.9800
C9 H9C 0.9800
C10 N2 1.4621(19)
C10 H10A 0.9800
C10 H10B 0.9800
C10 H10C 0.9800
C11 C12 1.526(2)
C11 H11A 0.9800
C11 H11B 0.9800
C11 H11C 0.9800
C12 C13 1.5292(19)
C12 Li2 2.191(3)
C12 Li1 2.245(3)
C12 H12 0.934(13)
C13 H13A 0.9800
C13 H13B 0.9800
C13 H13C 0.9800
C14 C15 1.526(2)
C14 H14A 0.9800
C14 H14B 0.9800
C14 H14C 0.9800
C15 C16 1.524(2)
C15 Li2 2.191(3)
C15 Li1 2.245(3)
C15 H15 0.967(13)
C16 H16A 0.9800
C16 H16B 0.9800
C16 H16C 0.9800
C17 C18 1.379(2)
C17 Li3 2.277(3)
C17 Li2 2.367(3)
C17 H17A 0.996(15)
C17 H17B 0.952(16)
C18 C19 1.376(2)
C18 Li3 2.138(3)
C18 Li2 2.301(3)
C18 H18 0.967(16)
C19 Li3 2.249(3)
C19 Li2 2.554(3)
C19 H19A 0.996(18)
C19 H19B 0.952(16)
C20 N3 1.4648(19)
C20 H20A 0.9800
C20 H20B 0.9800
C20 H20C 0.9800
C21 N3 1.4782(18)
C21 H21A 0.9800
C21 H21B 0.9800
C21 H21C 0.9800
C22 N3 1.4837(19)
C22 C23 1.516(2)
C22 C27 1.529(2)
C22 H22 1.0000
C23 C24 1.523(3)
C23 H23A 0.9900
C23 H23B 0.9900
C24 C25 1.514(3)
C24 H24A 0.9900
C24 H24B 0.9900
C25 C26 1.515(3)
C25 H25A 0.9900
C25 H25B 0.9900
C26 C27 1.538(2)
C26 H26A 0.9900
C26 H26B 0.9900
C27 N4 1.4957(19)
C27 H27 1.0000
C28 N4 1.449(2)
C28 H28A 0.9800
C28 H28B 0.9800
C28 H28C 0.9800
C29 N4 1.4802(19)
C29 H29A 0.9800
C29 H29B 0.9800
C29 H29C 0.9800
Li1 N2 2.105(3)
Li1 N1 2.120(3)
Li1 Li2 2.319(3)
Li1 H12 2.044(13)
Li1 H15 2.234(12)
Li3 N4 2.043(3)
Li3 N3 2.043(3)
